data_1522266
loop_
_publ_author_name
'Yamauchi, H.'
'Onodera, H.'
'Ohashi, M.'
'Onimaru, T.'
'Kosaka, M.'
'Ohoyama, K.'
'Yamaguchi, Y.'

_publ_section_title
;
 Magnetic structure modified by the quadrupolar interaction in Dy B2 C2
;
_journal_name_full 'Journal of Physics and Chemistry of Solids'
_journal_page_first 1217
_journal_page_last 1220
_journal_volume 60
_journal_year 1999
_chemical_formula_sum 'C2 B2 Dy'
_chemical_name_systematic 'Dy B2 C2'
_space_group_IT_number 127
_symmetry_space_group_name_Hall '-P 4 2ab'
_symmetry_space_group_name_H-M 'P 4/m b m'
_cell_angle_alpha 90
_cell_angle_beta 90
_cell_angle_gamma 90
_cell_formula_units_Z 2
_cell_length_a 5.342
_cell_length_b 5.342
_cell_length_c 3.542
_cell_volume 101.078
_citation_journal_id_ASTM JPCSAW
_cod_data_source_file Yamauchi_JPCSAW_1999_212.cif
_cod_data_source_block C2B2Dy1
_cod_original_cell_volume 101.0779
_cod_original_formula_sum 'C2 B2 Dy1'
_cod_database_code 1522266

loop_
_symmetry_equiv_pos_as_xyz
x,y,z
-y,x,z
-x,-y,z
y,-x,z
x+1/2,-y+1/2,-z
y+1/2,x+1/2,-z
-x+1/2,y+1/2,-z
-y+1/2,-x+1/2,-z
-x,-y,-z
y,-x,-z
x,y,-z
-y,x,-z
-x-1/2,y-1/2,z
-y-1/2,-x-1/2,z
x-1/2,-y-1/2,z
y-1/2,x-1/2,z

loop_
_atom_site_label
_atom_site_type_symbol
_atom_site_fract_x
_atom_site_fract_y
_atom_site_fract_z
_atom_site_occupancy
_atom_site_U_iso_or_equiv
C1 C 0.163 0.663 0.5 1 0.0
B1 B 0.364 0.864 0.5 1 0.0
Dy1 Dy 0 0 0 1 0.0
